data_2006903
loop_
_publ_author_name
'Kanno, Hideaki'
'Omotera, Yasuyoshi'
'Iijima, Kinya'

_publ_section_title
;
 2,2'-Bipyridine 1,1'-Dioxide
;
_journal_issue 1
_journal_name_full 'Acta Crystallographica Section C'
_journal_page_first 149
_journal_page_last 151
_journal_paper_doi 10.1107/S0108270197013814
_journal_volume 54
_journal_year 1998
_chemical_formula_moiety 'C10 H8 N2 O2'
_chemical_formula_sum 'C10 H8 N2 O2'
_chemical_formula_weight 188.19
_space_group_IT_number 15
_symmetry_cell_setting monoclinic
_symmetry_space_group_name_Hall '-C 2yc'
_symmetry_space_group_name_H-M 'C 1 2/c 1'
_atom_type_scat_source IntTabIV
_audit_creation_method 'manual editing of form.cif'
_cell_angle_alpha 90
_cell_angle_beta 104.67(3)
_cell_angle_gamma 90
_cell_formula_units_Z 4
_cell_length_a 12.616(4)
_cell_length_b 5.336(2)
_cell_length_c 12.571(4)
_cell_measurement_reflns_used 22
_cell_measurement_temperature 294
_cell_measurement_theta_max 17.4
_cell_measurement_theta_min 15.6
_cell_volume 818.7(5)
_computing_cell_refinement 'MXC (MacScience Co. Ltd, 1989)'
_computing_data_collection MXC
_computing_data_reduction 'CRYSTAN (Gilmore & Brown, 1988)'
_computing_molecular_graphics 'ORTEP (Johnson, 1965) in CRYSTAN'
_computing_publication_material CRYSTAN
_computing_structure_refinement CRYSTAN
_computing_structure_solution CRYSTAN
_diffrn_measurement_device 'Mac Science MXC3'
_diffrn_measurement_method 2\q/\w
_diffrn_radiation_type MoK\a
_diffrn_radiation_wavelength 0.71073
_diffrn_reflns_av_R_equivalents 0.018
_diffrn_reflns_limit_h_max 16
_diffrn_reflns_limit_h_min 0
_diffrn_reflns_limit_k_max 0
_diffrn_reflns_limit_k_min -6
_diffrn_reflns_limit_l_max 15
_diffrn_reflns_limit_l_min -16
_diffrn_reflns_number 1122
_diffrn_reflns_theta_max 26.43
_diffrn_standards_decay_% <1%
_diffrn_standards_interval_count 100
_diffrn_standards_number 3
_exptl_absorpt_coefficient_mu 0.110
_exptl_absorpt_correction_type none
_exptl_crystal_colour colourless
_exptl_crystal_density_diffrn 1.527
_exptl_crystal_density_meas 1.53
_exptl_crystal_density_method 'flotation in a mixture of chloroform and 1,2-dibromoethane'
_exptl_crystal_description block
_exptl_crystal_F_000 392
_exptl_crystal_size_max 0.28
_exptl_crystal_size_mid 0.25
_exptl_crystal_size_min 0.18
_refine_diff_density_max 0.23
_refine_diff_density_min -0.34
_refine_ls_extinction_method none
_refine_ls_goodness_of_fit_ref 1.836
_refine_ls_hydrogen_treatment noref
_refine_ls_number_parameters 64
_refine_ls_number_reflns 839
_refine_ls_R_factor_gt 0.056
_refine_ls_shift/su_max 0.0001
_refine_ls_structure_factor_coef F
_refine_ls_weighting_details 'w = 1/[\s^2^(F)+0.0005F^2^]'
_refine_ls_weighting_scheme calc
_refine_ls_wR_factor_ref 0.069
_reflns_number_gt 839
_reflns_number_total 870
_reflns_threshold_expression I>1.25\s(I)
_cod_data_source_file bk1357.cif
_cod_data_source_block bpdo
_cod_original_sg_symbol_H-M 'C 2/c'
_cod_database_code 2006903

loop_
_symmetry_equiv_pos_as_xyz
+X,+Y,+Z
-X,-Y,-Z
-X+0.5,-Y+0.5,-Z
+X+0.5,+Y+0.5,+Z
-X,+Y,-Z+0.5
+X,-Y,+Z+0.5
+X+0.5,-Y+0.5,+Z+0.5
-X+0.5,+Y+0.5,-Z+0.5

loop_
_atom_site_label
_atom_site_fract_x
_atom_site_fract_y
_atom_site_fract_z
_atom_site_U_iso_or_equiv
_atom_site_adp_type
_atom_site_type_symbol
O1 -.05395(8) .13908(19) .12704(8) .0360(5) Uani O
N1 .02490(8) .3017(2) .13660(8) .0261(5) Uani N
C1 .03792(10) .4877(2) .21390(10) .0254(6) Uani C
C2 .11540(11) .6734(2) .21888(11) .0317(6) Uani C
C3 .18400(11) .6660(3) .14877(12) .0361(7) Uani C
C4 .17159(11) .4726(3) .07353(12) .0355(7) Uani C
C5 .09287(11) .2935(3) .06735(11) .0328(7) Uani C
H2 .12180 .80674 .27137 .050 Uiso H
H3 .23887 .79255 .15225 .050 Uiso H
H4 .21929 .45956 .02493 .050 Uiso H
H5 .08480 .16173 .01388 .050 Uiso H

loop_
_atom_site_aniso_label
_atom_site_aniso_U_11
_atom_site_aniso_U_22
_atom_site_aniso_U_33
_atom_site_aniso_U_12
_atom_site_aniso_U_13
_atom_site_aniso_U_23
_atom_site_aniso_type_symbol
O1 .0382(6) .0329(6) .0355(6) -.0133(4) .0137(4) -.0063(4) O
N1 .0271(6) .0244(6) .0252(6) -.0004(4) .0080(4) .0012(4) N
C1 .0249(6) .0236(6) .0261(6) .0019(5) .0077(5) .0006(5) C
C2 .0288(7) .0293(7) .0349(7) -.0034(6) .0088(6) -.0034(6) C
C3 .0287(7) .0331(8) .0452(8) -.0033(6) .0143(6) .0034(6) C
C4 .0315(7) .0373(8) .0378(8) .0032(6) .0180(6) .0037(6) C
C5 .0352(7) .0341(7) .0284(7) .0016(6) .0137(6) -.0009(6) C

loop_
_geom_angle_atom_site_label_1
_geom_angle_atom_site_label_2
_geom_angle_atom_site_label_3
_geom_angle_site_symmetry_1
_geom_angle_site_symmetry_3
_geom_angle
_geom_angle_publ_flag
O1 N1 C1 . . 120.00(10) yes
O1 N1 C5 . . 120.5(2) yes
C1 N1 C5 . . 119.5(2) yes
N1 C1 C1 . 5_555 117.1(2) yes
N1 C1 C2 . . 120.5(2) yes
C1 C1 C2 5_555 . 122.2(2) yes
C1 C2 C3 . . 120.0(2) yes
C2 C3 C4 . . 118.5(2) yes
C3 C4 C5 . . 121.1(2) yes
N1 C5 C4 . . 120.3(2) yes

loop_
_geom_bond_atom_site_label_1
_geom_bond_atom_site_label_2
_geom_bond_site_symmetry_1
_geom_bond_site_symmetry_2
_geom_bond_distance
_geom_bond_publ_flag
O1 N1 . . 1.302(2) yes
N1 C1 . . 1.369(2) yes
N1 C5 . . 1.369(2) yes
C1 C1 . 5_555 1.476(2) yes
C1 C2 . . 1.382(2) yes
C2 C3 . . 1.383(2) yes
C3 C4 . . 1.382(3) yes
C4 C5 . . 1.366(2) yes

loop_
_geom_torsion_atom_site_label_1
_geom_torsion_atom_site_label_2
_geom_torsion_atom_site_label_3
_geom_torsion_atom_site_label_4
_geom_torsion_site_symmetry_1
_geom_torsion_site_symmetry_3
_geom_torsion_site_symmetry_4
_geom_torsion
_geom_torsion_publ_flag
O1 N1 C1 C2 . . . -174.6(2) no
O1 N1 C5 C4 . . . 176.3(2) no
C5 N1 C1 C2 . . . 3.2(2) no
C1 N1 C5 C4 . . . -1.5(2) no
C1 C1 N1 O1 5 . . 2.0(2) no
C1 C1 N1 C5 5 . . 179.8(2) no
N1 C1 C2 C3 . . . -3.0(2) no
C1 C1 C2 C3 5 . . -179.5(2) no
C1 C2 C3 C4 . . . 1.1(2) no
C2 C3 C4 C5 . . . 0.6(2) no
C3 C4 C5 N1 . . . -0.4(2) no
N1 C1 C1 N1 . 5 5 70.9(2) no
C2 C1 C1 C2 . 5 5 64.1(2) no
